data_4332134
loop_
_publ_author_name
'Ren, Yan-Ping'
'Kong, Xiang-Jian'
'Hu, Xiang-Yang'
'Sun, Meng'
'Long, La-Sheng'
'Huang, Rong-Bin'
'Zheng, Lan-Sun'

_publ_section_title
;
 Influence of Steric Hindrance of Organic Ligand on the Structure of
 Keggin-Based Coordination Polymer
;
_journal_issue 10
_journal_name_full 'Inorganic Chemistry'
_journal_page_first 4016
_journal_page_last 4023
_journal_paper_doi 10.1021/ic060004q
_journal_volume 45
_journal_year 2006
_chemical_formula_sum 'C18 H24 Cu3 N6 O40 P W12'
_chemical_formula_weight 3392.22
_chemical_name_systematic
; 
 ? 
;
_space_group_IT_number 56
_symmetry_cell_setting orthorhombic
_symmetry_space_group_name_Hall '-P 2ab 2ac'
_symmetry_space_group_name_H-M 'P c c n'
_atom_sites_solution_hydrogens geom
_atom_sites_solution_primary direct
_atom_sites_solution_secondary difmap
_audit_creation_method SHELXL-97
_cell_angle_alpha 90.00
_cell_angle_beta 90.00
_cell_angle_gamma 90.00
_cell_formula_units_Z 4
_cell_length_a 16.599(2)
_cell_length_b 20.470(3)
_cell_length_c 14.3757(18)
_cell_measurement_temperature 173(2)
_cell_volume 4884.6(11)
_computing_cell_refinement 'SHELXTL-Plus (Sheldrick, 1990)'
_computing_data_collection 'SHELXTL-Plus (Sheldrick, 1990)'
_computing_data_reduction 'SHELXTL-Plus (Sheldrick, 1990)'
_computing_molecular_graphics 'SHELXTL V.5.0 (Sheldrick, 1997)'
_computing_publication_material 'SHELXL-97 (Sheldrick, 1997)'
_computing_structure_refinement 'SHELXL-97 (Sheldrick, 1997)'
_computing_structure_solution 'SHELXS-97 (Sheldrick, 1990)'
_diffrn_ambient_temperature 173(2)
_diffrn_measured_fraction_theta_full 0.999
_diffrn_measured_fraction_theta_max 0.999
_diffrn_measurement_device_type 'Bruker Smart Apex CCD area detector'
_diffrn_measurement_method 'phi and omega scans'
_diffrn_radiation_monochromator graphite
_diffrn_radiation_source 'fine-focus sealed tube'
_diffrn_radiation_type MoK\a
_diffrn_radiation_wavelength 0.71073
_diffrn_reflns_av_R_equivalents 0.0855
_diffrn_reflns_av_sigmaI/netI 0.0496
_diffrn_reflns_limit_h_max 20
_diffrn_reflns_limit_h_min -20
_diffrn_reflns_limit_k_max 25
_diffrn_reflns_limit_k_min -25
_diffrn_reflns_limit_l_max 17
_diffrn_reflns_limit_l_min -17
_diffrn_reflns_number 35756
_diffrn_reflns_theta_full 26.00
_diffrn_reflns_theta_max 26.00
_diffrn_reflns_theta_min 1.58
_exptl_absorpt_coefficient_mu 29.546
_exptl_absorpt_correction_type sadabs
_exptl_crystal_colour red
_exptl_crystal_density_diffrn 4.613
_exptl_crystal_density_meas ?
_exptl_crystal_density_method 'not measured'
_exptl_crystal_description plate
_exptl_crystal_F_000 5936
_exptl_crystal_size_max 0.12
_exptl_crystal_size_mid 0.10
_exptl_crystal_size_min 0.06
_refine_diff_density_max 2.263
_refine_diff_density_min -2.350
_refine_diff_density_rms 0.428
_refine_ls_extinction_method none
_refine_ls_goodness_of_fit_ref 1.284
_refine_ls_hydrogen_treatment mixed
_refine_ls_matrix_type full
_refine_ls_number_parameters 363
_refine_ls_number_reflns 4790
_refine_ls_number_restraints 40
_refine_ls_restrained_S_all 1.285
_refine_ls_R_factor_all 0.0679
_refine_ls_R_factor_gt 0.0638
_refine_ls_shift/su_max 0.001
_refine_ls_shift/su_mean 0.000
_refine_ls_structure_factor_coef Fsqd
_refine_ls_weighting_details 'calc w=1/[\s^2^(Fo^2^)+(0.0531P)^2^+213.5525P] where P=(Fo^2^+2Fc^2^)/3'
_refine_ls_weighting_scheme calc
_refine_ls_wR_factor_gt 0.1435
_refine_ls_wR_factor_ref 0.1457
_reflns_number_gt 4581
_reflns_number_total 4790
_reflns_threshold_expression >2sigma(I)
_cod_data_source_file ic060004qsup2.cif
_cod_data_source_block complex_2
_cod_depositor_comments
;
The following automatic conversions were performed:

'_symmetry_cell_setting' value 'Orthorhombic' changed to
'orthorhombic' according to
/home/saulius/struct/CIF-dictionaries/cif_core.dic dictionary named
'cif_core.dic' version 2.4.2 from 2011-04-26.

Automatic conversion script
Id: cif_fix_values 1891 2012-01-12 08:04:46Z andrius 

The following automatic conversions were performed:

'_exptl_crystal_density_meas' value 'not measured' was changed to '?'
- the value is perceived as not measured.

Automatic conversion script
Id: cif_fix_values 3008 2015-01-20 13:52:24Z robertas 
;
_cod_original_cell_volume 4884.5(11)
_cod_original_sg_symbol_H-M Pccn
_cod_database_code 4332134

loop_
_symmetry_equiv_pos_as_xyz
'x, y, z'
'-x+1/2, -y+1/2, z'
'-x, y+1/2, -z+1/2'
'x+1/2, -y, -z+1/2'
'-x, -y, -z'
'x-1/2, y-1/2, -z'
'x, -y-1/2, z-1/2'
'-x-1/2, y, z-1/2'

loop_
_atom_site_label
_atom_site_type_symbol
_atom_site_fract_x
_atom_site_fract_y
_atom_site_fract_z
_atom_site_U_iso_or_equiv
_atom_site_adp_type
_atom_site_occupancy
_atom_site_symmetry_multiplicity
_atom_site_calc_flag
_atom_site_refinement_flags
W1 W -0.35656(5) 0.39944(4) -0.11767(5) 0.0180(2) Uani 1 1 d .
W2 W -0.39282(5) 0.56175(4) -0.19524(5) 0.0202(2) Uani 1 1 d .
W3 W -0.53606(5) 0.66240(4) -0.07939(6) 0.0206(2) Uani 1 1 d .
W4 W -0.29013(5) 0.53427(4) 0.01884(7) 0.0250(2) Uani 1 1 d .
W5 W -0.60325(5) 0.52671(4) -0.21549(6) 0.0257(2) Uani 1 1 d .
W6 W -0.43389(6) 0.63491(4) 0.13496(6) 0.0247(2) Uani 1 1 d .
P1 P -0.5000 0.5000 0.0000 0.0148(13) Uani 1 2 d SD
O1 O -0.5020(12) 0.5439(9) -0.0837(10) 0.015(3) Uani 0.50 1 d PD
O2 O -0.4342(9) 0.5249(10) 0.0640(12) 0.015(3) Uani 0.50 1 d PD
O3 O -0.4783(12) 0.4316(5) -0.0268(14) 0.015(3) Uani 0.50 1 d PD
O4 O -0.5783(8) 0.5023(10) 0.0515(13) 0.015(3) Uani 0.50 1 d PD
O5 O -0.4447(9) 0.6377(11) -0.1498(13) 0.055(6) Uani 1 1 d .
O6 O -0.5513(12) 0.7389(8) -0.1183(14) 0.052(5) Uani 1 1 d .
O7 O -0.3807(11) 0.3478(10) -0.0097(11) 0.049(5) Uani 1 1 d .
O8 O -0.2910(13) 0.4520(8) -0.0405(12) 0.048(5) Uani 1 1 d .
O9 O -0.5450(11) 0.6307(12) 0.1671(12) 0.063(7) Uani 1 1 d .
O10 O -0.5990(9) 0.6122(10) -0.1626(15) 0.058(6) Uani 1 1 d .
O11 O -0.4924(9) 0.5387(9) -0.2486(14) 0.048(5) Uani 1 1 d .
O12 O -0.4661(12) 0.6764(12) 0.0223(12) 0.063(7) Uani 1 1 d .
O13 O -0.3434(11) 0.5934(7) -0.2870(12) 0.039(4) Uani 1 1 d .
O14 O -0.3152(14) 0.5712(8) -0.0963(15) 0.064(7) Uani 1 1 d .
O15 O -0.2894(10) 0.3521(10) -0.1705(12) 0.044(4) Uani 1 1 d .
O16 O -0.3653(11) 0.4726(8) -0.1984(12) 0.041(4) Uani 1 1 d U
O17 O -0.6503(11) 0.5388(9) -0.3179(11) 0.044(4) Uani 1 1 d .
O18 O -0.4035(11) 0.7004(8) 0.1989(11) 0.042(4) Uani 1 1 d U
O19 O -0.1905(9) 0.5513(7) 0.0251(12) 0.032(4) Uani 1 1 d .
O20 O -0.4205(18) 0.5626(10) 0.2173(18) 0.093(11) Uani 1 1 d .
O21 O -0.3396(17) 0.6084(10) 0.0744(18) 0.094(11) Uani 1 1 d .
O22 O -0.3092(14) 0.4909(10) 0.1324(14) 0.060(5) Uani 1 1 d U
Cu1 Cu 0.2500 0.7500 0.0484(3) 0.0386(10) Uani 1 2 d S
Cu2 Cu -0.11213(17) 0.62844(16) 0.0603(2) 0.0371(7) Uani 1 1 d .
N1 N 0.1547(12) 0.6975(9) 0.0534(12) 0.031(4) Uani 1 1 d .
C1 C 0.1070(14) 0.7046(11) 0.1257(17) 0.033(6) Uani 1 1 d .
H1A H 0.1257 0.7286 0.1762 0.040 Uiso 1 1 calc R
C2 C 0.0320(15) 0.6786(11) 0.1304(15) 0.030(5) Uani 1 1 d .
H2A H -0.0009 0.6877 0.1811 0.037 Uiso 1 1 calc R
C3 C 0.0537(14) 0.6258(10) -0.0082(15) 0.026(5) Uani 1 1 d .
C4 C 0.0239(16) 0.5825(16) -0.089(2) 0.060(9) Uani 1 1 d .
H4A H -0.0282 0.5651 -0.0739 0.090 Uiso 1 1 calc R
H4B H 0.0612 0.5473 -0.0984 0.090 Uiso 1 1 calc R
H4C H 0.0203 0.6082 -0.1446 0.090 Uiso 1 1 calc R
C5 C 0.1314(13) 0.6559(11) -0.0145(14) 0.026(5) Uani 1 1 d U
C6 C 0.1842(15) 0.6473(12) -0.0968(15) 0.033(5) Uani 1 1 d .
H6A H 0.2328 0.6719 -0.0883 0.050 Uiso 1 1 calc R
H6B H 0.1567 0.6626 -0.1514 0.050 Uiso 1 1 calc R
H6C H 0.1971 0.6019 -0.1041 0.050 Uiso 1 1 calc R
N2 N 0.0054(10) 0.6399(9) 0.0624(13) 0.027(4) Uani 1 1 d .
N3 N -0.1931(12) 0.7002(8) 0.0507(13) 0.030(4) Uani 1 1 d .
C7 C -0.2219(14) 0.7265(10) 0.1335(14) 0.026(5) Uani 1 1 d .
H7A H -0.2019 0.7111 0.1899 0.032 Uiso 1 1 calc R
C8 C -0.2187(12) 0.7254(9) -0.0273(13) 0.017(4) Uani 1 1 d U
C9 C -0.1845(15) 0.7008(14) -0.1151(17) 0.041(6) Uani 1 1 d .
H9A H -0.1449 0.6679 -0.1017 0.061 Uiso 1 1 calc R
H9B H -0.1597 0.7361 -0.1483 0.061 Uiso 1 1 calc R
H9C H -0.2267 0.6822 -0.1523 0.061 Uiso 1 1 calc R

loop_
_atom_site_aniso_label
_atom_site_aniso_U_11
_atom_site_aniso_U_22
_atom_site_aniso_U_33
_atom_site_aniso_U_23
_atom_site_aniso_U_13
_atom_site_aniso_U_12
W1 0.0158(4) 0.0202(4) 0.0180(4) -0.0040(3) -0.0001(3) 0.0020(3)
W2 0.0204(4) 0.0263(4) 0.0138(4) 0.0040(3) 0.0039(3) -0.0039(3)
W3 0.0258(5) 0.0159(4) 0.0201(4) 0.0023(3) -0.0007(3) 0.0013(3)
W4 0.0125(4) 0.0241(4) 0.0383(5) 0.0055(4) 0.0026(3) -0.0022(3)
W5 0.0273(5) 0.0354(5) 0.0143(4) 0.0041(3) -0.0012(3) 0.0098(4)
W6 0.0305(5) 0.0196(4) 0.0239(4) -0.0074(3) 0.0070(4) -0.0070(3)
P1 0.015(3) 0.014(3) 0.015(3) 0.001(3) 0.003(3) 0.000(3)
O1 0.005(6) 0.022(7) 0.019(7) 0.002(5) 0.002(5) -0.004(5)
O2 0.005(6) 0.022(7) 0.019(7) 0.002(5) 0.002(5) -0.004(5)
O3 0.005(6) 0.022(7) 0.019(7) 0.002(5) 0.002(5) -0.004(5)
O4 0.005(6) 0.022(7) 0.019(7) 0.002(5) 0.002(5) -0.004(5)
O5 0.011(8) 0.095(15) 0.059(12) -0.059(11) 0.003(8) 0.013(9)
O6 0.060(13) 0.026(9) 0.071(13) 0.038(9) 0.015(10) 0.012(8)
O7 0.045(11) 0.083(14) 0.019(8) 0.019(9) -0.002(7) -0.036(10)
O8 0.080(15) 0.023(8) 0.040(10) 0.005(7) -0.042(10) -0.007(9)
O9 0.034(10) 0.132(19) 0.023(9) 0.033(11) -0.022(8) -0.052(12)
O10 0.009(8) 0.074(13) 0.091(15) -0.071(12) 0.003(9) 0.000(8)
O11 0.010(8) 0.066(12) 0.069(13) -0.050(10) 0.003(8) -0.005(8)
O12 0.040(11) 0.127(19) 0.023(9) 0.027(11) -0.012(8) -0.034(12)
O13 0.044(10) 0.025(8) 0.049(11) 0.005(7) 0.032(9) -0.007(7)
O14 0.093(17) 0.025(9) 0.076(15) 0.004(9) -0.060(13) -0.013(10)
O15 0.032(10) 0.071(13) 0.028(9) 0.003(9) 0.008(7) 0.008(9)
O16 0.051(8) 0.026(7) 0.045(8) 0.015(6) -0.032(7) -0.002(6)
O17 0.041(11) 0.065(12) 0.025(9) -0.009(8) -0.011(8) 0.009(9)
O18 0.051(8) 0.043(7) 0.031(7) -0.017(6) -0.001(6) -0.012(7)
O19 0.026(8) 0.026(8) 0.043(10) -0.005(7) 0.003(7) -0.006(6)
O20 0.14(2) 0.039(11) 0.102(19) 0.051(12) 0.084(18) 0.057(14)
O21 0.13(2) 0.051(13) 0.101(19) 0.044(13) 0.087(18) 0.064(14)
O22 0.070(9) 0.057(8) 0.053(8) 0.012(7) 0.035(7) 0.021(7)
Cu1 0.026(2) 0.035(2) 0.055(3) 0.000 0.000 -0.0120(18)
Cu2 0.0208(15) 0.0478(18) 0.0426(18) 0.0027(14) -0.0036(12) -0.0024(13)
N1 0.035(11) 0.038(11) 0.021(9) 0.012(8) -0.001(8) -0.009(9)
C1 0.032(13) 0.027(12) 0.041(14) 0.011(10) -0.012(11) -0.013(10)
C2 0.039(14) 0.030(12) 0.022(11) 0.008(9) 0.005(10) -0.002(10)
C3 0.032(12) 0.023(10) 0.025(11) 0.005(9) 0.001(9) 0.008(9)
C4 0.019(13) 0.07(2) 0.09(2) -0.014(18) 0.008(14) -0.008(13)
C5 0.026(8) 0.033(8) 0.019(8) 0.002(7) -0.001(7) 0.006(7)
C6 0.032(13) 0.044(14) 0.024(12) -0.004(10) 0.015(10) 0.007(11)
N2 0.015(9) 0.032(10) 0.033(10) -0.011(8) -0.003(8) -0.011(7)
N3 0.035(11) 0.016(9) 0.039(11) 0.010(8) -0.011(9) 0.006(8)
C7 0.038(13) 0.022(10) 0.019(10) 0.000(8) 0.003(9) -0.013(9)
C8 0.023(8) 0.012(7) 0.017(7) 0.009(6) 0.001(6) 0.002(6)
C9 0.030(13) 0.059(17) 0.033(13) -0.007(12) -0.004(11) 0.001(12)

loop_
_atom_type_symbol
_atom_type_description
_atom_type_scat_dispersion_real
_atom_type_scat_dispersion_imag
_atom_type_scat_source
C C 0.0033 0.0016 'International Tables Vol C Tables 4.2.6.8 and 6.1.1.4'
H H 0.0000 0.0000 'International Tables Vol C Tables 4.2.6.8 and 6.1.1.4'
N N 0.0061 0.0033 'International Tables Vol C Tables 4.2.6.8 and 6.1.1.4'
O O 0.0106 0.0060 'International Tables Vol C Tables 4.2.6.8 and 6.1.1.4'
P P 0.1023 0.0942 'International Tables Vol C Tables 4.2.6.8 and 6.1.1.4'
Cu Cu 0.3201 1.2651 'International Tables Vol C Tables 4.2.6.8 and 6.1.1.4'
W W -0.8490 6.8722 'International Tables Vol C Tables 4.2.6.8 and 6.1.1.4'

loop_
_geom_angle_atom_site_label_1
_geom_angle_atom_site_label_2
_geom_angle_atom_site_label_3
_geom_angle
_geom_angle_site_symmetry_1
_geom_angle_site_symmetry_3
O15 W1 O9 102.6(10) . 5_465
O15 W1 O8 102.4(9) . .
O9 W1 O8 155.0(10) 5_465 .
O15 W1 O16 103.4(9) . .
O9 W1 O16 87.8(8) 5_465 .
O8 W1 O16 87.3(7) . .
O15 W1 O7 100.9(9) . .
O9 W1 O7 86.8(7) 5_465 .
O8 W1 O7 87.7(8) . .
O16 W1 O7 155.7(9) . .
O15 W1 O4 160.7(7) . 5_465
O9 W1 O4 91.9(9) 5_465 5_465
O8 W1 O4 64.1(8) . 5_465
O16 W1 O4 63.9(7) . 5_465
O7 W1 O4 92.6(8) . 5_465
O15 W1 O3 159.6(7) . .
O9 W1 O3 65.3(8) 5_465 .
O8 W1 O3 90.5(8) . .
O16 W1 O3 92.9(7) . .
O7 W1 O3 63.4(8) . .
O4 W1 O3 39.7(4) 5_465 .
O13 W2 O16 103.7(8) . .
O13 W2 O11 101.8(9) . .
O16 W2 O11 87.7(8) . .
O13 W2 O5 100.1(9) . .
O16 W2 O5 156.2(9) . .
O11 W2 O5 86.9(7) . .
O13 W2 O14 102.3(10) . .
O16 W2 O14 87.3(7) . .
O11 W2 O14 155.8(10) . .
O5 W2 O14 88.1(8) . .
O13 W2 O1 158.7(7) . .
O16 W2 O1 92.9(7) . .
O11 W2 O1 65.1(7) . .
O5 W2 O1 63.9(8) . .
O14 W2 O1 91.5(9) . .
O13 W2 O4 161.0(7) . 5_465
O16 W2 O4 63.7(7) . 5_465
O11 W2 O4 92.1(8) . 5_465
O5 W2 O4 93.3(8) . 5_465
O14 W2 O4 64.5(8) . 5_465
O1 W2 O4 40.2(4) . 5_465
O6 W3 O12 102.0(11) . .
O6 W3 O5 101.0(10) . .
O12 W3 O5 87.9(8) . .
O6 W3 O10 102.3(11) . .
O12 W3 O10 155.8(10) . .
O5 W3 O10 87.6(7) . .
O6 W3 O7 102.6(9) . 5_465
O12 W3 O7 86.7(8) . 5_465
O5 W3 O7 156.3(10) . 5_465
O10 W3 O7 88.0(8) . 5_465
O6 W3 O3 161.1(8) . 5_465
O12 W3 O3 65.2(8) . 5_465
O5 W3 O3 92.6(8) . 5_465
O10 W3 O3 91.2(9) . 5_465
O7 W3 O3 64.3(8) 5_465 5_465
O6 W3 O1 158.8(8) . .
O12 W3 O1 91.6(9) . .
O5 W3 O1 62.9(8) . .
O10 W3 O1 65.2(8) . .
O7 W3 O1 94.3(8) 5_465 .
O3 W3 O1 40.0(4) 5_465 .
O19 W4 O14 100.4(9) . .
O19 W4 O22 102.4(9) . .
O14 W4 O22 157.1(10) . .
O19 W4 O8 102.4(8) . .
O14 W4 O8 87.6(7) . .
O22 W4 O8 88.3(8) . .
O19 W4 O21 103.6(11) . .
O14 W4 O21 87.3(10) . .
O22 W4 O21 86.6(8) . .
O8 W4 O21 154.0(12) . .
O19 W4 O2 160.4(6) . .
O14 W4 O2 92.8(9) . .
O22 W4 O2 64.9(8) . .
O8 W4 O2 92.4(8) . .
O21 W4 O2 62.4(10) . .
O19 W4 O4 158.3(6) . 5_465
O14 W4 O4 64.6(8) . 5_465
O22 W4 O4 93.6(9) . 5_465
O8 W4 O4 63.1(7) . 5_465
O21 W4 O4 91.8(11) . 5_465
O2 W4 O4 41.2(4) . 5_465
O17 W5 O20 103.2(11) . 5_465
O17 W5 O10 103.3(9) . .
O20 W5 O10 153.4(12) 5_465 .
O17 W5 O22 102.8(10) . 5_465
O20 W5 O22 89.1(9) 5_465 5_465
O10 W5 O22 87.3(9) . 5_465
O17 W5 O11 102.1(9) . .
O20 W5 O11 85.4(10) 5_465 .
O10 W5 O11 86.9(7) . .
O22 W5 O11 155.1(9) 5_465 .
O17 W5 O2 159.9(7) . 5_465
O20 W5 O2 63.0(10) 5_465 5_465
O10 W5 O2 91.8(8) . 5_465
O22 W5 O2 64.3(8) 5_465 5_465
O11 W5 O2 91.8(8) . 5_465
O18 W6 O21 103.4(12) . .
O18 W6 O9 101.1(9) . .
O21 W6 O9 155.6(12) . .
O18 W6 O12 101.0(10) . .
O21 W6 O12 88.2(10) . .
O9 W6 O12 87.4(8) . .
O18 W6 O20 104.0(11) . .
O21 W6 O20 88.1(9) . .
O9 W6 O20 85.9(10) . .
O12 W6 O20 154.9(12) . .
O18 W6 O2 160.2(7) . .
O21 W6 O2 63.0(10) . .
O9 W6 O2 93.3(9) . .
O12 W6 O2 93.2(9) . .
O20 W6 O2 63.2(9) . .
O18 W6 O3 158.0(7) . 5_465
O21 W6 O3 92.3(11) . 5_465
O9 W6 O3 64.3(8) . 5_465
O12 W6 O3 63.6(8) . 5_465
O20 W6 O3 91.8(11) . 5_465
O2 W6 O3 41.8(4) . 5_465
O3 P1 O3 180.0(15) . 5_465
O3 P1 O4 68.6(9) . 5_465
O3 P1 O4 111.4(9) 5_465 5_465
O3 P1 O4 111.4(9) . .
O3 P1 O4 68.6(9) 5_465 .
O4 P1 O4 180.0(5) 5_465 .
O3 P1 O1 69.0(10) . 5_465
O3 P1 O1 111.0(10) 5_465 5_465
O4 P1 O1 111.0(9) 5_465 5_465
O4 P1 O1 69.0(9) . 5_465
O3 P1 O1 111.0(10) . .
O3 P1 O1 69.0(10) 5_465 .
O4 P1 O1 69.0(9) 5_465 .
O4 P1 O1 111.0(9) . .
O1 P1 O1 180.0(8) 5_465 .
O3 P1 O2 107.3(9) . .
O3 P1 O2 72.7(9) 5_465 .
O4 P1 O2 71.6(9) 5_465 .
O4 P1 O2 108.4(9) . .
O1 P1 O2 72.4(9) 5_465 .
O1 P1 O2 107.6(9) . .
O3 P1 O2 72.7(9) . 5_465
O3 P1 O2 107.3(9) 5_465 5_465
O4 P1 O2 108.4(9) 5_465 5_465
O4 P1 O2 71.6(9) . 5_465
O1 P1 O2 107.6(9) 5_465 5_465
O1 P1 O2 72.4(9) . 5_465
O2 P1 O2 180.0(14) . 5_465
P1 O1 O3 55.3(6) . 5_465
P1 O1 O4 55.4(6) . 5_465
O3 O1 O4 93.4(10) 5_465 5_465
P1 O1 O2 54.2(6) . 5_465
O3 O1 O2 88.3(10) 5_465 5_465
O4 O1 O2 89.1(10) 5_465 5_465
P1 O1 W2 126.7(11) . .
O3 O1 W2 135.3(13) 5_465 .
O4 O1 W2 71.4(10) 5_465 .
O2 O1 W2 131.4(13) 5_465 .
P1 O1 W3 124.6(11) . .
O3 O1 W3 69.2(10) 5_465 .
O4 O1 W3 135.4(13) 5_465 .
O2 O1 W3 129.0(12) 5_465 .
W2 O1 W3 92.2(4) . .
P1 O2 O4 53.6(6) . 5_465
P1 O2 O1 53.4(6) . 5_465
O4 O2 O1 88.3(9) 5_465 5_465
P1 O2 O3 53.1(6) . 5_465
O4 O2 O3 88.3(9) 5_465 5_465
O1 O2 O3 87.6(9) 5_465 5_465
P1 O2 W6 123.9(11) . .
O4 O2 W6 132.5(13) 5_465 .
O1 O2 W6 130.9(12) 5_465 .
O3 O2 W6 70.8(9) 5_465 .
P1 O2 W4 124.1(11) . .
O4 O2 W4 70.4(9) 5_465 .
O1 O2 W4 132.3(13) 5_465 .
O3 O2 W4 131.7(12) 5_465 .
W6 O2 W4 92.0(5) . .
P1 O2 W5 124.5(11) . 5_465
O4 O2 W5 131.2(13) 5_465 5_465
O1 O2 W5 71.1(9) 5_465 5_465
O3 O2 W5 132.4(12) 5_465 5_465
W6 O2 W5 91.4(5) . 5_465
W4 O2 W5 91.2(5) . 5_465
P1 O3 O4 55.7(6) . 5_465
P1 O3 O1 55.7(6) . 5_465
O4 O3 O1 93.8(10) 5_465 5_465
P1 O3 O2 54.2(6) . 5_465
O4 O3 O2 89.4(10) 5_465 5_465
O1 O3 O2 88.7(10) 5_465 5_465
P1 O3 W3 126.4(11) . 5_465
O4 O3 W3 134.6(13) 5_465 5_465
O1 O3 W3 70.8(10) 5_465 5_465
O2 O3 W3 130.8(12) 5_465 5_465
P1 O3 W1 125.2(11) . .
O4 O3 W1 69.5(9) 5_465 .
O1 O3 W1 136.3(13) 5_465 .
O2 O3 W1 129.3(13) 5_465 .
W3 O3 W1 92.3(4) 5_465 .
P1 O3 W6 121.6(11) . 5_465
O4 O3 W6 128.6(13) 5_465 5_465
O1 O3 W6 128.6(12) 5_465 5_465
O2 O3 W6 67.4(9) 5_465 5_465
W3 O3 W6 90.9(5) 5_465 5_465
W1 O3 W6 90.2(5) . 5_465
P1 O4 O3 55.7(6) . 5_465
P1 O4 O1 55.7(6) . 5_465
O3 O4 O1 93.8(10) 5_465 5_465
P1 O4 O2 54.7(6) . 5_465
O3 O4 O2 89.4(10) 5_465 5_465
O1 O4 O2 89.4(10) 5_465 5_465
P1 O4 W1 126.5(11) . 5_465
O3 O4 W1 70.8(10) 5_465 5_465
O1 O4 W1 133.6(13) 5_465 5_465
O2 O4 W1 132.0(13) 5_465 5_465
P1 O4 W2 124.1(11) . 5_465
O3 O4 W2 134.7(13) 5_465 5_465
O1 O4 W2 68.5(10) 5_465 5_465
O2 O4 W2 129.6(13) 5_465 5_465
W1 O4 W2 91.4(5) 5_465 5_465
P1 O4 W4 123.0(11) . 5_465
O3 O4 W4 129.6(13) 5_465 5_465
O1 O4 W4 128.7(13) 5_465 5_465
O2 O4 W4 68.3(9) 5_465 5_465
W1 O4 W4 91.0(5) 5_465 5_465
W2 O4 W4 90.6(5) 5_465 5_465
W3 O5 W2 140.3(13) . .
W3 O7 W1 139.4(12) 5_465 .
W4 O8 W1 141.0(11) . .
W1 O9 W6 139.8(12) 5_465 .
W3 O10 W5 140.3(11) . .
W2 O11 W5 140.7(11) . .
W3 O12 W6 139.7(12) . .
W2 O13 Cu2 132.5(10) . 8
W4 O14 W2 139.6(12) . .
W2 O16 W1 140.2(11) . .
W4 O19 Cu2 140.4(9) . .
W5 O20 W6 140.7(14) 5_465 .
W6 O21 W4 141.9(16) . .
W4 O22 W5 139.1(13) . 5_465
N1 Cu1 N1 175.7(11) 2_565 .
N2 Cu2 N3 125.5(8) . .
N2 Cu2 O19 134.9(7) . .
N3 Cu2 O19 96.8(7) . .
N2 Cu2 O13 108.9(7) . 8_556
N3 Cu2 O13 94.3(7) . 8_556
O19 Cu2 O13 78.9(6) . 8_556
C1 N1 C5 118(2) . .
C1 N1 Cu1 117.8(16) . .
C5 N1 Cu1 124.3(15) . .
N1 C1 C2 123(2) . .
N2 C2 C1 120(2) . .
N2 C3 C5 120(2) . .
N2 C3 C4 121(2) . .
C5 C3 C4 119(2) . .
N1 C5 C3 118.9(19) . .
N1 C5 C6 119(2) . .
C3 C5 C6 122(2) . .
C3 N2 C2 119.4(19) . .
C3 N2 Cu2 124.2(15) . .
C2 N2 Cu2 114.3(15) . .
C8 N3 C7 118.0(18) . .
C8 N3 Cu2 124.8(15) . .
C7 N3 Cu2 117.2(14) . .
C7 C7 N3 121.2(12) 2_465 .
N3 C8 C8 120.6(12) . 2_465
N3 C8 C9 118.3(19) . .
C8 C8 C9 121.0(12) 2_465 .

loop_
_geom_bond_atom_site_label_1
_geom_bond_atom_site_label_2
_geom_bond_distance
_geom_bond_site_symmetry_2
W1 O15 1.661(17) .
W1 O9 1.885(15) 5_465
W1 O8 1.890(16) .
W1 O16 1.900(15) .
W1 O7 1.920(15) .
W1 O4 2.475(18) 5_465
W1 O3 2.495(17) .
W2 O13 1.683(15) .
W2 O16 1.881(16) .
W2 O11 1.882(16) .
W2 O5 1.893(17) .
W2 O14 1.929(18) .
W2 O1 2.448(17) .
W2 O4 2.494(18) 5_465
W3 O6 1.682(15) .
W3 O12 1.889(17) .
W3 O5 1.892(15) .
W3 O10 1.892(16) .
W3 O7 1.895(17) 5_465
W3 O3 2.468(18) 5_465
W3 O1 2.492(18) .
W4 O19 1.692(15) .
W4 O14 1.867(19) .
W4 O22 1.884(19) .
W4 O8 1.888(16) .
W4 O21 1.902(19) .
W4 O2 2.485(18) .
W4 O4 2.520(18) 5_465
W5 O17 1.685(16) .
W5 O20 1.870(18) 5_465
W5 O10 1.910(16) .
W5 O22 1.916(19) 5_465
W5 O11 1.917(16) .
W5 O2 2.498(18) 5_465
W6 O18 1.703(15) .
W6 O21 1.87(2) .
W6 O9 1.903(18) .
W6 O12 1.906(18) .
W6 O20 1.909(18) .
W6 O2 2.472(18) .
W6 O3 2.529(18) 5_465
P1 O3 1.496(9) .
P1 O3 1.496(9) 5_465
P1 O4 1.496(8) 5_465
P1 O4 1.496(8) .
P1 O1 1.502(9) 5_465
P1 O1 1.502(9) .
P1 O2 1.517(9) .
P1 O2 1.517(9) 5_465
O1 O3 1.70(2) 5_465
O1 O4 1.70(2) 5_465
O1 O2 1.78(2) 5_465
O2 O4 1.76(2) 5_465
O2 O1 1.78(2) 5_465
O2 O3 1.79(2) 5_465
O2 W5 2.498(18) 5_465
O3 O4 1.69(2) 5_465
O3 O1 1.70(2) 5_465
O3 O2 1.79(2) 5_465
O3 W3 2.468(18) 5_465
O3 W6 2.529(18) 5_465
O4 O3 1.69(2) 5_465
O4 O1 1.70(2) 5_465
O4 O2 1.76(2) 5_465
O4 W1 2.475(18) 5_465
O4 W2 2.494(18) 5_465
O4 W4 2.520(18) 5_465
O7 W3 1.895(17) 5_465
O9 W1 1.885(15) 5_465
O13 Cu2 2.424(19) 8
O19 Cu2 2.107(15) .
O20 W5 1.870(18) 5_465
O22 W5 1.916(19) 5_465
Cu1 N1 1.914(19) 2_565
Cu1 N1 1.914(19) .
Cu2 N2 1.965(17) .
Cu2 N3 1.995(18) .
Cu2 O13 2.424(19) 8_556
N1 C1 1.31(3) .
N1 C5 1.35(3) .
C1 C2 1.35(3) .
C2 N2 1.33(3) .
C3 N2 1.32(3) .
C3 C5 1.43(3) .
C3 C4 1.54(4) .
C5 C6 1.48(3) .
N3 C8 1.31(2) .
N3 C7 1.39(3) .
C7 C7 1.34(5) 2_465
C8 C8 1.44(4) 2_465
C8 C9 1.47(3) .
